data_4065304
loop_
_publ_author_name
'MacInnis, Morgan C.'
'McDonald, Robert'
'Turculet, Laura'

_publ_section_title
;
 Synthesis and Characterization of Palladium Complexes Supported by an
 NPN-Phosphido Ancillary Ligand
;
_journal_issue 23
_journal_name_full Organometallics
_journal_page_first 6408
_journal_paper_doi 10.1021/om200701h
_journal_volume 30
_journal_year 2011
_chemical_formula_moiety 'C32 H40 Cl2 N4 P2 Pd2'
_chemical_formula_sum 'C32 H40 Cl2 N4 P2 Pd2'
_chemical_formula_weight 826.32
_chemical_name_systematic
;

 ?

;
_space_group_IT_number 13
_symmetry_cell_setting monoclinic
_symmetry_space_group_name_Hall '-P 2yac'
_symmetry_space_group_name_H-M 'P 1 2/n 1'
_atom_sites_solution_hydrogens geom
_atom_sites_solution_primary direct
_atom_sites_solution_secondary difmap
_audit_creation_method SHELXL-97
_cell_angle_alpha 90.00
_cell_angle_beta 114.9868(10)
_cell_angle_gamma 90.00
_cell_formula_units_Z 4
_cell_length_a 19.7889(14)
_cell_length_b 9.4338(7)
_cell_length_c 20.2742(15)
_cell_measurement_reflns_used 6036
_cell_measurement_temperature 193(2)
_cell_measurement_theta_max 27.42
_cell_measurement_theta_min 2.27
_cell_volume 3430.6(4)
_computing_cell_refinement 'Bruker SAINT (Bruker, 1997)'
_computing_data_collection 'Bruker SMART (Bruker, 1997)'
_computing_data_reduction 'Bruker SAINT (Bruker, 1997)'
_computing_molecular_graphics 'Bruker SHELXTL (Bruker, 1997)'
_computing_publication_material 'Bruker SHELXTL (Bruker, 1997)'
_computing_structure_refinement 'SHELXL-97 (Sheldrick, 1997)'
_computing_structure_solution 'DIRDIF-96 (Beurskens et al., 1996)'
_diffrn_ambient_temperature 193(2)
_diffrn_detector_area_resol_mean 8.192
_diffrn_measured_fraction_theta_full 0.998
_diffrn_measured_fraction_theta_max 0.998
_diffrn_measurement_device_type 'Bruker PLATFORM diffractometer/SMART 1000 CCD area detector'
_diffrn_measurement_method '\w scans'
_diffrn_radiation_monochromator graphite
_diffrn_radiation_source 'fine-focus sealed tube'
_diffrn_radiation_type MoK\a
_diffrn_radiation_wavelength 0.71073
_diffrn_reflns_av_R_equivalents 0.0257
_diffrn_reflns_av_sigmaI/netI 0.0226
_diffrn_reflns_limit_h_max 25
_diffrn_reflns_limit_h_min -25
_diffrn_reflns_limit_k_max 12
_diffrn_reflns_limit_k_min -12
_diffrn_reflns_limit_l_max 26
_diffrn_reflns_limit_l_min -26
_diffrn_reflns_number 28274
_diffrn_reflns_theta_full 27.48
_diffrn_reflns_theta_max 27.48
_diffrn_reflns_theta_min 1.21
_diffrn_standards_decay_% 0
_diffrn_standards_interval_time 0
_diffrn_standards_number 0
_exptl_absorpt_coefficient_mu 1.325
_exptl_absorpt_correction_T_max 0.7592
_exptl_absorpt_correction_T_min 0.6841
_exptl_absorpt_correction_type multi-scan
_exptl_absorpt_process_details 'SADABS (Sheldrick, 1996)'
_exptl_crystal_colour orange
_exptl_crystal_density_diffrn 1.600
_exptl_crystal_density_method 'not measured'
_exptl_crystal_description prism
_exptl_crystal_F_000 1664
_exptl_crystal_size_max 0.31
_exptl_crystal_size_mid 0.26
_exptl_crystal_size_min 0.22
_refine_diff_density_max 0.558
_refine_diff_density_min -0.249
_refine_diff_density_rms 0.072
_refine_ls_extinction_method none
_refine_ls_goodness_of_fit_ref 1.055
_refine_ls_hydrogen_treatment constr
_refine_ls_matrix_type full
_refine_ls_number_parameters 379
_refine_ls_number_reflns 7861
_refine_ls_number_restraints 0
_refine_ls_restrained_S_all 1.055
_refine_ls_R_factor_all 0.0276
_refine_ls_R_factor_gt 0.0220
_refine_ls_shift/su_max 0.003
_refine_ls_shift/su_mean 0.000
_refine_ls_structure_factor_coef Fsqd
_refine_ls_weighting_details 'calc w=1/[\s^2^(Fo^2^)+(0.0296P)^2^+1.5311P] where P=(Fo^2^+2Fc^2^)/3'
_refine_ls_weighting_scheme calc
_refine_ls_wR_factor_gt 0.0555
_refine_ls_wR_factor_ref 0.0592
_reflns_number_gt 6906
_reflns_number_total 7861
_reflns_threshold_expression I>2\s(I)
_cod_data_source_file om200701h_si_001.cif
_cod_data_source_block dal0715
_cod_depositor_comments
;
The following automatic conversions were performed:

'_symmetry_cell_setting' value 'Monoclinic' changed to 'monoclinic'
according to /home/saulius/struct/CIF-dictionaries/cif_core.dic
dictionary named 'cif_core.dic' version 2.4.1 from 2010-06-29.

Automatic conversion script
Id: cif_fix_values 1715 2011-07-08 13:25:40Z adriana 
;
_cod_original_sg_symbol_H-M 'P 2/n'
_cod_database_code 4065304

loop_
_symmetry_equiv_pos_as_xyz
'x, y, z'
'-x+1/2, y, -z+1/2'
'-x, -y, -z'
'x-1/2, -y, z-1/2'

loop_
_atom_site_label
_atom_site_type_symbol
_atom_site_fract_x
_atom_site_fract_y
_atom_site_fract_z
_atom_site_U_iso_or_equiv
_atom_site_adp_type
_atom_site_occupancy
_atom_site_symmetry_multiplicity
_atom_site_calc_flag
_atom_site_refinement_flags
Pd1 Pd 0.222383(8) 0.127473(15) 0.312143(8) 0.02129(5) Uani 1 1 d .
Cl1 Cl 0.27823(3) 0.02739(6) 0.43165(3) 0.03568(12) Uani 1 1 d .
P1 P 0.17693(3) 0.21166(5) 0.19932(3) 0.02171(10) Uani 1 1 d .
N1 N 0.11934(9) 0.00195(17) 0.27625(9) 0.0243(3) Uani 1 1 d .
N2 N 0.06448(11) 0.37814(19) 0.23187(11) 0.0330(4) Uani 1 1 d .
C11 C 0.08922(11) 0.1170(2) 0.15680(11) 0.0244(4) Uani 1 1 d .
C12 C 0.06873(11) 0.0255(2) 0.19912(11) 0.0244(4) Uani 1 1 d .
C13 C -0.00042(12) -0.0410(2) 0.16870(12) 0.0311(5) Uani 1 1 d .
H13 H -0.0144 -0.1047 0.1970 0.037 Uiso 1 1 calc R
C14 C -0.04895(12) -0.0142(3) 0.09686(12) 0.0356(5) Uani 1 1 d .
H14 H -0.0964 -0.0589 0.0765 0.043 Uiso 1 1 calc R
C15 C -0.02902(12) 0.0770(3) 0.05463(12) 0.0354(5) Uani 1 1 d .
H15 H -0.0627 0.0953 0.0056 0.042 Uiso 1 1 calc R
C16 C 0.04019(12) 0.1411(2) 0.08430(11) 0.0312(5) Uani 1 1 d .
H16 H 0.0545 0.2021 0.0551 0.037 Uiso 1 1 calc R
C17 C 0.14494(14) -0.1489(2) 0.28622(13) 0.0392(5) Uani 1 1 d .
H17A H 0.1794 -0.1648 0.3372 0.047 Uiso 1 1 calc R
H17B H 0.1704 -0.1689 0.2550 0.047 Uiso 1 1 calc R
H17C H 0.1018 -0.2119 0.2730 0.047 Uiso 1 1 calc R
C18 C 0.08120(13) 0.0311(3) 0.32381(12) 0.0363(5) Uani 1 1 d .
H18A H 0.0647 0.1301 0.3179 0.044 Uiso 1 1 calc R
H18B H 0.1158 0.0139 0.3746 0.044 Uiso 1 1 calc R
H18C H 0.0379 -0.0315 0.3103 0.044 Uiso 1 1 calc R
C21 C 0.15004(12) 0.3948(2) 0.17410(11) 0.0264(4) Uani 1 1 d .
C22 C 0.09257(12) 0.4553(2) 0.18745(12) 0.0297(4) Uani 1 1 d .
C23 C 0.06464(16) 0.5872(3) 0.15807(14) 0.0432(6) Uani 1 1 d .
H23 H 0.0241 0.6270 0.1651 0.052 Uiso 1 1 calc R
C24 C 0.09562(18) 0.6608(3) 0.11856(16) 0.0539(7) Uani 1 1 d .
H24 H 0.0763 0.7510 0.0988 0.065 Uiso 1 1 calc R
C25 C 0.15447(19) 0.6040(3) 0.10771(16) 0.0535(7) Uani 1 1 d .
H25 H 0.1769 0.6565 0.0822 0.064 Uiso 1 1 calc R
C26 C 0.18072(14) 0.4698(3) 0.13424(13) 0.0393(5) Uani 1 1 d .
H26 H 0.2198 0.4289 0.1251 0.047 Uiso 1 1 calc R
C27 C 0.09201(15) 0.4371(3) 0.30525(14) 0.0444(6) Uani 1 1 d .
H27A H 0.0728 0.3809 0.3343 0.053 Uiso 1 1 calc R
H27B H 0.0750 0.5354 0.3026 0.053 Uiso 1 1 calc R
H27C H 0.1466 0.4346 0.3280 0.053 Uiso 1 1 calc R
C28 C -0.01671(14) 0.3631(3) 0.19835(17) 0.0485(7) Uani 1 1 d .
H28A H -0.0322 0.3082 0.2307 0.058 Uiso 1 1 calc R
H28B H -0.0324 0.3137 0.1517 0.058 Uiso 1 1 calc R
H28C H -0.0398 0.4571 0.1903 0.058 Uiso 1 1 calc R
Pd2 Pd 0.310829(8) 0.395174(15) 0.717496(8) 0.02000(4) Uani 1 1 d .
Cl2 Cl 0.43249(3) 0.29057(6) 0.76920(3) 0.03494(12) Uani 1 1 d .
P2 P 0.19542(3) 0.47586(5) 0.68082(3) 0.01978(10) Uani 1 1 d .
N3 N 0.27099(9) 0.28696(17) 0.61178(9) 0.0229(3) Uani 1 1 d .
N4 N 0.21327(10) 0.66122(19) 0.56217(10) 0.0299(4) Uani 1 1 d .
C31 C 0.14699(11) 0.37576(19) 0.59812(11) 0.0224(4) Uani 1 1 d .
C32 C 0.18915(11) 0.2967(2) 0.57062(11) 0.0229(4) Uani 1 1 d .
C33 C 0.15318(12) 0.2234(2) 0.50526(11) 0.0304(4) Uani 1 1 d .
H33 H 0.1814 0.1725 0.4851 0.037 Uiso 1 1 calc R
C34 C 0.07603(12) 0.2251(2) 0.46976(12) 0.0342(5) Uani 1 1 d .
H34 H 0.0516 0.1743 0.4255 0.041 Uiso 1 1 calc R
C35 C 0.03406(12) 0.3001(2) 0.49796(12) 0.0323(5) Uani 1 1 d .
H35 H -0.0188 0.2994 0.4735 0.039 Uiso 1 1 calc R
C36 C 0.06948(11) 0.3759(2) 0.56187(11) 0.0270(4) Uani 1 1 d .
H36 H 0.0409 0.4283 0.5811 0.032 Uiso 1 1 calc R
C37 C 0.30996(12) 0.3416(2) 0.56824(12) 0.0319(5) Uani 1 1 d .
H37A H 0.2973 0.4417 0.5565 0.038 Uiso 1 1 calc R
H37B H 0.2943 0.2870 0.5231 0.038 Uiso 1 1 calc R
H37C H 0.3640 0.3322 0.5964 0.038 Uiso 1 1 calc R
C38 C 0.29131(12) 0.1349(2) 0.62979(13) 0.0310(5) Uani 1 1 d .
H38A H 0.3453 0.1269 0.6587 0.037 Uiso 1 1 calc R
H38B H 0.2768 0.0804 0.5847 0.037 Uiso 1 1 calc R
H38C H 0.2652 0.0976 0.6578 0.037 Uiso 1 1 calc R
C41 C 0.16987(10) 0.6607(2) 0.65906(11) 0.0227(4) Uani 1 1 d .
C42 C 0.17814(11) 0.7323(2) 0.60235(11) 0.0261(4) Uani 1 1 d .
C43 C 0.15332(13) 0.8718(2) 0.58721(14) 0.0360(5) Uani 1 1 d .
H43 H 0.1569 0.9195 0.5475 0.043 Uiso 1 1 calc R
C44 C 0.12353(13) 0.9428(2) 0.62880(15) 0.0405(6) Uani 1 1 d .
H44 H 0.1073 1.0383 0.6178 0.049 Uiso 1 1 calc R
C45 C 0.11763(13) 0.8742(2) 0.68609(15) 0.0379(5) Uani 1 1 d .
H45 H 0.0986 0.9228 0.7157 0.046 Uiso 1 1 calc R
C46 C 0.13966(12) 0.7332(2) 0.70039(12) 0.0304(4) Uani 1 1 d .
H46 H 0.1340 0.6854 0.7390 0.037 Uiso 1 1 calc R
C47 C 0.28255(14) 0.7329(3) 0.57141(16) 0.0458(6) Uani 1 1 d .
H47A H 0.3064 0.6801 0.5454 0.055 Uiso 1 1 calc R
H47B H 0.3164 0.7372 0.6233 0.055 Uiso 1 1 calc R
H47C H 0.2712 0.8293 0.5518 0.055 Uiso 1 1 calc R
C48 C 0.16365(16) 0.6438(3) 0.48504(14) 0.0505(7) Uani 1 1 d .
H48A H 0.1900 0.5932 0.4607 0.061 Uiso 1 1 calc R
H48B H 0.1481 0.7372 0.4626 0.061 Uiso 1 1 calc R
H48C H 0.1196 0.5892 0.4802 0.061 Uiso 1 1 calc R

loop_
_atom_site_aniso_label
_atom_site_aniso_U_11
_atom_site_aniso_U_22
_atom_site_aniso_U_33
_atom_site_aniso_U_23
_atom_site_aniso_U_13
_atom_site_aniso_U_12
Pd1 0.01762(8) 0.02630(8) 0.01876(8) 0.00053(5) 0.00654(6) 0.00038(5)
Cl1 0.0305(3) 0.0491(3) 0.0217(2) 0.0065(2) 0.0055(2) 0.0021(2)
P1 0.0170(2) 0.0260(2) 0.0207(2) 0.00135(18) 0.00657(19) -0.00064(18)
N1 0.0224(8) 0.0269(8) 0.0229(8) 0.0016(7) 0.0088(7) -0.0017(7)
N2 0.0311(10) 0.0324(10) 0.0403(11) -0.0008(8) 0.0197(9) 0.0025(7)
C11 0.0210(10) 0.0290(10) 0.0231(10) -0.0014(8) 0.0091(8) -0.0005(7)
C12 0.0214(9) 0.0272(10) 0.0237(10) -0.0018(8) 0.0086(8) -0.0006(7)
C13 0.0270(11) 0.0335(11) 0.0319(11) 0.0017(9) 0.0116(9) -0.0059(9)
C14 0.0234(10) 0.0460(13) 0.0327(12) -0.0042(10) 0.0073(9) -0.0087(9)
C15 0.0256(11) 0.0498(13) 0.0235(11) 0.0004(9) 0.0033(9) -0.0032(10)
C16 0.0257(11) 0.0421(12) 0.0231(10) 0.0030(9) 0.0078(9) -0.0036(9)
C17 0.0397(13) 0.0268(11) 0.0382(13) 0.0033(9) 0.0038(11) 0.0008(9)
C18 0.0311(12) 0.0523(14) 0.0282(11) -0.0008(10) 0.0152(10) -0.0060(10)
C21 0.0246(10) 0.0268(10) 0.0235(10) 0.0017(8) 0.0061(8) 0.0004(8)
C22 0.0294(11) 0.0286(10) 0.0278(11) -0.0014(8) 0.0088(9) 0.0005(8)
C23 0.0522(16) 0.0336(12) 0.0433(14) 0.0025(10) 0.0195(12) 0.0122(11)
C24 0.081(2) 0.0341(13) 0.0503(16) 0.0143(12) 0.0310(16) 0.0169(14)
C25 0.078(2) 0.0401(14) 0.0552(17) 0.0157(12) 0.0402(17) 0.0024(13)
C26 0.0450(14) 0.0390(13) 0.0388(13) 0.0072(10) 0.0225(11) 0.0003(10)
C27 0.0509(15) 0.0461(14) 0.0424(14) 0.0027(11) 0.0257(12) 0.0037(12)
C28 0.0329(13) 0.0503(15) 0.0660(19) -0.0057(13) 0.0245(13) 0.0003(11)
Pd2 0.01693(8) 0.02095(7) 0.02176(8) -0.00159(5) 0.00782(6) 0.00018(5)
Cl2 0.0212(2) 0.0412(3) 0.0377(3) -0.0076(2) 0.0078(2) 0.0063(2)
P2 0.0183(2) 0.0199(2) 0.0203(2) 0.00002(18) 0.00722(19) 0.00123(17)
N3 0.0200(8) 0.0241(8) 0.0251(8) -0.0035(6) 0.0100(7) -0.0010(6)
N4 0.0343(10) 0.0297(9) 0.0286(9) 0.0023(7) 0.0162(8) -0.0030(7)
C31 0.0229(10) 0.0214(9) 0.0208(9) 0.0015(7) 0.0071(8) -0.0004(7)
C32 0.0204(9) 0.0231(9) 0.0241(10) 0.0006(7) 0.0082(8) -0.0011(7)
C33 0.0304(11) 0.0329(11) 0.0271(11) -0.0055(8) 0.0113(9) 0.0000(9)
C34 0.0305(11) 0.0397(12) 0.0247(11) -0.0071(9) 0.0042(9) -0.0023(9)
C35 0.0212(10) 0.0383(12) 0.0299(11) -0.0014(9) 0.0034(9) -0.0003(8)
C36 0.0220(10) 0.0291(10) 0.0282(11) 0.0000(8) 0.0091(8) 0.0023(8)
C37 0.0295(11) 0.0383(12) 0.0328(11) -0.0049(9) 0.0180(10) -0.0050(9)
C38 0.0266(11) 0.0248(10) 0.0363(12) -0.0050(8) 0.0081(9) 0.0017(8)
C41 0.0175(9) 0.0215(9) 0.0253(10) 0.0005(7) 0.0055(8) 0.0007(7)
C42 0.0228(10) 0.0236(9) 0.0285(10) 0.0010(8) 0.0076(8) -0.0031(7)
C43 0.0338(12) 0.0253(10) 0.0443(14) 0.0074(9) 0.0122(11) -0.0026(9)
C44 0.0343(12) 0.0212(10) 0.0622(16) 0.0019(10) 0.0168(12) 0.0018(9)
C45 0.0330(12) 0.0301(11) 0.0525(15) -0.0060(10) 0.0197(11) 0.0045(9)
C46 0.0269(11) 0.0295(10) 0.0354(12) -0.0003(9) 0.0137(9) 0.0036(8)
C47 0.0459(15) 0.0417(13) 0.0621(17) -0.0030(12) 0.0347(14) -0.0076(11)
C48 0.0573(17) 0.0588(17) 0.0306(13) -0.0026(12) 0.0141(13) 0.0025(13)

loop_
_atom_type_symbol
_atom_type_description
_atom_type_scat_dispersion_real
_atom_type_scat_dispersion_imag
_atom_type_scat_source
C C 0.0033 0.0016 'International Tables Vol C Tables 4.2.6.8 and 6.1.1.4'
H H 0.0000 0.0000 'International Tables Vol C Tables 4.2.6.8 and 6.1.1.4'
N N 0.0061 0.0033 'International Tables Vol C Tables 4.2.6.8 and 6.1.1.4'
P P 0.1023 0.0942 'International Tables Vol C Tables 4.2.6.8 and 6.1.1.4'
Cl Cl 0.1484 0.1585 'International Tables Vol C Tables 4.2.6.8 and 6.1.1.4'
Pd Pd -0.9988 1.0072 'International Tables Vol C Tables 4.2.6.8 and 6.1.1.4'

loop_
_geom_angle_atom_site_label_1
_geom_angle_atom_site_label_2
_geom_angle_atom_site_label_3
_geom_angle
_geom_angle_site_symmetry_1
_geom_angle_site_symmetry_3
N1 Pd1 P1 86.34(4) . .
N1 Pd1 P1 153.53(5) . 2
P1 Pd1 P1 76.00(2) . 2
N1 Pd1 Cl1 95.15(4) . .
P1 Pd1 Cl1 175.65(2) . .
P1 Pd1 Cl1 101.176(19) 2 .
C11 P1 C21 103.10(9) . .
C11 P1 Pd1 101.73(7) . .
C21 P1 Pd1 124.96(7) . .
C11 P1 Pd1 119.31(7) . 2
C21 P1 Pd1 118.32(7) . 2
Pd1 P1 Pd1 89.375(19) . 2
C12 N1 C18 110.99(16) . .
C12 N1 C17 109.05(16) . .
C18 N1 C17 108.99(18) . .
C12 N1 Pd1 112.90(12) . .
C18 N1 Pd1 109.95(13) . .
C17 N1 Pd1 104.71(13) . .
C22 N2 C27 111.60(18) . .
C22 N2 C28 113.4(2) . .
C27 N2 C28 112.0(2) . .
C12 C11 C16 119.72(19) . .
C12 C11 P1 118.79(15) . .
C16 C11 P1 121.36(16) . .
C13 C12 C11 119.65(19) . .
C13 C12 N1 120.16(18) . .
C11 C12 N1 120.17(17) . .
C14 C13 C12 119.9(2) . .
C15 C14 C13 120.8(2) . .
C16 C15 C14 119.5(2) . .
C15 C16 C11 120.5(2) . .
C26 C21 C22 119.7(2) . .
C26 C21 P1 119.93(17) . .
C22 C21 P1 119.97(16) . .
C23 C22 C21 119.4(2) . .
C23 C22 N2 122.2(2) . .
C21 C22 N2 118.40(18) . .
C24 C23 C22 120.3(2) . .
C25 C24 C23 120.5(2) . .
C24 C25 C26 119.7(2) . .
C25 C26 C21 120.3(2) . .
N3 Pd2 P2 86.45(4) . .
N3 Pd2 P2 156.21(4) . 2_556
P2 Pd2 P2 75.14(2) . 2_556
N3 Pd2 Cl2 96.64(4) . .
P2 Pd2 Cl2 172.32(2) . .
P2 Pd2 Cl2 99.935(19) 2_556 .
C31 P2 C41 106.99(9) . .
C31 P2 Pd2 101.50(7) . .
C41 P2 Pd2 123.54(6) . .
C31 P2 Pd2 117.43(6) . 2_556
C41 P2 Pd2 115.45(7) . 2_556
Pd2 P2 Pd2 91.379(19) . 2_556
C32 N3 C37 111.23(16) . .
C32 N3 C38 108.37(15) . .
C37 N3 C38 108.93(16) . .
C32 N3 Pd2 112.21(12) . .
C37 N3 Pd2 110.80(12) . .
C38 N3 Pd2 105.03(12) . .
C42 N4 C48 112.99(19) . .
C42 N4 C47 111.16(18) . .
C48 N4 C47 110.9(2) . .
C36 C31 C32 119.96(18) . .
C36 C31 P2 121.56(16) . .
C32 C31 P2 118.48(15) . .
C33 C32 C31 119.49(18) . .
C33 C32 N3 120.24(17) . .
C31 C32 N3 120.23(17) . .
C34 C33 C32 119.7(2) . .
C35 C34 C33 120.8(2) . .
C36 C35 C34 119.7(2) . .
C35 C36 C31 120.19(19) . .
C46 C41 C42 118.93(18) . .
C46 C41 P2 118.05(15) . .
C42 C41 P2 123.02(15) . .
C43 C42 C41 118.9(2) . .
C43 C42 N4 121.7(2) . .
C41 C42 N4 119.38(17) . .
C44 C43 C42 121.5(2) . .
C45 C44 C43 119.6(2) . .
C44 C45 C46 119.7(2) . .
C45 C46 C41 121.3(2) . .

loop_
_geom_bond_atom_site_label_1
_geom_bond_atom_site_label_2
_geom_bond_distance
_geom_bond_site_symmetry_2
Pd1 N1 2.1991(16) .
Pd1 P1 2.2213(5) .
Pd1 P1 2.2462(5) 2
Pd1 Cl1 2.3918(5) .
P1 C11 1.813(2) .
P1 C21 1.817(2) .
P1 Pd1 2.2462(5) 2
N1 C12 1.475(2) .
N1 C18 1.480(3) .
N1 C17 1.496(3) .
N2 C22 1.440(3) .
N2 C27 1.461(3) .
N2 C28 1.463(3) .
C11 C12 1.393(3) .
C11 C16 1.396(3) .
C12 C13 1.391(3) .
C13 C14 1.388(3) .
C14 C15 1.383(3) .
C15 C16 1.381(3) .
C21 C26 1.392(3) .
C21 C22 1.397(3) .
C22 C23 1.389(3) .
C23 C24 1.384(4) .
C24 C25 1.381(4) .
C25 C26 1.388(3) .
Pd2 N3 2.1977(16) .
Pd2 P2 2.2166(5) .
Pd2 P2 2.2495(5) 2_556
Pd2 Cl2 2.3952(5) .
P2 C31 1.807(2) .
P2 C41 1.8172(19) .
P2 Pd2 2.2495(5) 2_556
N3 C32 1.478(2) .
N3 C37 1.488(3) .
N3 C38 1.493(3) .
N4 C42 1.441(3) .
N4 C48 1.463(3) .
N4 C47 1.468(3) .
C31 C36 1.393(3) .
C31 C32 1.399(3) .
C32 C33 1.394(3) .
C33 C34 1.386(3) .
C34 C35 1.385(3) .
C35 C36 1.384(3) .
C41 C46 1.397(3) .
C41 C42 1.402(3) .
C42 C43 1.393(3) .
C43 C44 1.388(4) .
C44 C45 1.377(4) .
C45 C46 1.391(3) .

loop_
_geom_torsion_atom_site_label_1
_geom_torsion_atom_site_label_2
_geom_torsion_atom_site_label_3
_geom_torsion_atom_site_label_4
_geom_torsion
_geom_torsion_site_symmetry_1
_geom_torsion_site_symmetry_4
N1 Pd1 P1 C11 -1.13(8) . .
P1 Pd1 P1 C11 158.98(7) 2 .
Cl1 Pd1 P1 C11 109.1(3) . .
N1 Pd1 P1 C21 114.18(10) . .
P1 Pd1 P1 C21 -85.70(8) 2 .
Cl1 Pd1 P1 C21 -135.6(3) . .
N1 Pd1 P1 Pd1 -120.98(5) . 2
P1 Pd1 P1 Pd1 39.13(2) 2 2
Cl1 Pd1 P1 Pd1 -10.7(3) . 2
P1 Pd1 N1 C12 0.12(12) . .
P1 Pd1 N1 C12 -47.66(18) 2 .
Cl1 Pd1 N1 C12 -175.79(12) . .
P1 Pd1 N1 C18 -124.43(13) . .
P1 Pd1 N1 C18 -172.20(11) 2 .
Cl1 Pd1 N1 C18 59.66(14) . .
P1 Pd1 N1 C17 118.62(13) . .
P1 Pd1 N1 C17 70.85(17) 2 .
Cl1 Pd1 N1 C17 -57.28(13) . .
C21 P1 C11 C12 -128.12(16) . .
Pd1 P1 C11 C12 2.36(17) . .
Pd1 P1 C11 C12 98.31(16) 2 .
C21 P1 C11 C16 47.71(19) . .
Pd1 P1 C11 C16 178.18(16) . .
Pd1 P1 C11 C16 -85.86(18) 2 .
C16 C11 C12 C13 0.0(3) . .
P1 C11 C12 C13 175.89(16) . .
C16 C11 C12 N1 -178.54(18) . .
P1 C11 C12 N1 -2.6(3) . .
C18 N1 C12 C13 -53.1(2) . .
C17 N1 C12 C13 67.0(2) . .
Pd1 N1 C12 C13 -177.10(15) . .
C18 N1 C12 C11 125.4(2) . .
C17 N1 C12 C11 -114.5(2) . .
Pd1 N1 C12 C11 1.4(2) . .
C11 C12 C13 C14 -1.0(3) . .
N1 C12 C13 C14 177.53(19) . .
C12 C13 C14 C15 0.8(4) . .
C13 C14 C15 C16 0.4(4) . .
C14 C15 C16 C11 -1.4(4) . .
C12 C11 C16 C15 1.2(3) . .
P1 C11 C16 C15 -174.56(18) . .
C11 P1 C21 C26 -120.30(19) . .
Pd1 P1 C21 C26 125.03(17) . .
Pd1 P1 C21 C26 13.8(2) 2 .
C11 P1 C21 C22 52.47(19) . .
Pd1 P1 C21 C22 -62.20(19) . .
Pd1 P1 C21 C22 -173.40(14) 2 .
C26 C21 C22 C23 2.7(3) . .
P1 C21 C22 C23 -170.06(18) . .
C26 C21 C22 N2 -177.0(2) . .
P1 C21 C22 N2 10.2(3) . .
C27 N2 C22 C23 -76.0(3) . .
C28 N2 C22 C23 51.5(3) . .
C27 N2 C22 C21 103.7(2) . .
C28 N2 C22 C21 -128.8(2) . .
C21 C22 C23 C24 -2.8(4) . .
N2 C22 C23 C24 176.9(2) . .
C22 C23 C24 C25 0.2(4) . .
C23 C24 C25 C26 2.5(5) . .
C24 C25 C26 C21 -2.6(4) . .
C22 C21 C26 C25 -0.1(4) . .
P1 C21 C26 C25 172.7(2) . .
N3 Pd2 P2 C31 8.75(8) . .
P2 Pd2 P2 C31 -156.04(6) 2_556 .
Cl2 Pd2 P2 C31 -105.22(15) . .
N3 Pd2 P2 C41 -110.76(9) . .
P2 Pd2 P2 C41 84.45(8) 2_556 .
Cl2 Pd2 P2 C41 135.27(15) . .
N3 Pd2 P2 Pd2 127.12(4) . 2_556
P2 Pd2 P2 Pd2 -37.67(2) 2_556 2_556
Cl2 Pd2 P2 Pd2 13.14(15) . 2_556
P2 Pd2 N3 C32 -8.07(12) . .
P2 Pd2 N3 C32 30.9(2) 2_556 .
Cl2 Pd2 N3 C32 164.87(12) . .
P2 Pd2 N3 C37 116.94(13) . .
P2 Pd2 N3 C37 155.88(11) 2_556 .
Cl2 Pd2 N3 C37 -70.13(13) . .
P2 Pd2 N3 C38 -125.59(12) . .
P2 Pd2 N3 C38 -86.65(16) 2_556 .
Cl2 Pd2 N3 C38 47.35(12) . .
C41 P2 C31 C36 -59.51(18) . .
Pd2 P2 C31 C36 169.82(15) . .
Pd2 P2 C31 C36 72.17(17) 2_556 .
C41 P2 C31 C32 120.55(16) . .
Pd2 P2 C31 C32 -10.12(16) . .
Pd2 P2 C31 C32 -107.77(15) 2_556 .
C36 C31 C32 C33 2.8(3) . .
P2 C31 C32 C33 -177.29(15) . .
C36 C31 C32 N3 -175.20(17) . .
P2 C31 C32 N3 4.7(2) . .
C37 N3 C32 C33 61.0(2) . .
C38 N3 C32 C33 -58.7(2) . .
Pd2 N3 C32 C33 -174.21(15) . .
C37 N3 C32 C31 -121.02(19) . .
C38 N3 C32 C31 119.3(2) . .
Pd2 N3 C32 C31 3.7(2) . .
C31 C32 C33 C34 -2.5(3) . .
N3 C32 C33 C34 175.43(19) . .
C32 C33 C34 C35 0.7(3) . .
C33 C34 C35 C36 0.9(4) . .
C34 C35 C36 C31 -0.7(3) . .
C32 C31 C36 C35 -1.2(3) . .
P2 C31 C36 C35 178.90(16) . .
C31 P2 C41 C46 124.80(16) . .
Pd2 P2 C41 C46 -118.29(15) . .
Pd2 P2 C41 C46 -7.96(18) 2_556 .
C31 P2 C41 C42 -54.25(18) . .
Pd2 P2 C41 C42 62.66(18) . .
Pd2 P2 C41 C42 172.99(14) 2_556 .
C46 C41 C42 C43 -2.5(3) . .
P2 C41 C42 C43 176.59(16) . .
C46 C41 C42 N4 176.35(18) . .
P2 C41 C42 N4 -4.6(3) . .
C48 N4 C42 C43 -63.5(3) . .
C47 N4 C42 C43 62.0(3) . .
C48 N4 C42 C41 117.7(2) . .
C47 N4 C42 C41 -116.8(2) . .
C41 C42 C43 C44 2.7(3) . .
N4 C42 C43 C44 -176.1(2) . .
C42 C43 C44 C45 -0.5(4) . .
C43 C44 C45 C46 -1.8(4) . .
C44 C45 C46 C41 2.0(3) . .
C42 C41 C46 C45 0.2(3) . .
P2 C41 C46 C45 -178.90(17) . .
